data_4309656
loop_
_publ_author_name
'Albert Figuerola'
'Joan Ribas'
'Miquel Llunell'
'David Casanova'
'Miguel Maestro'
'Santiago Alvarez'
'Carmen Diaz'

_publ_section_title
;
Magnetic Properties of Cyano-Bridged Ln3+-M3+ Complexes. Part I:
Trinuclear Complexes (Ln3+= La, Ce, Pr, Nd, Sm; M3+= FeLS, Co) with bpy as
Blocking Ligand
;
_journal_name_full 'Inorganic Chemistry'
_journal_page_first 6939
_journal_page_last 6948
_journal_paper_doi 10.1021/ic050648i
_journal_volume 44
_journal_year 2005
_chemical_formula_moiety 'C46 H48 N14 O8 Co Ce2, 1(C6 N6 Co), 8(H2 O)'
_chemical_formula_sum 'C52 H64 Ce2 Co2 N20 O16'
_chemical_formula_weight 1623.33
_chemical_name_systematic
; 
 ? 
;
_space_group_IT_number 2
_symmetry_cell_setting triclinic
_symmetry_space_group_name_Hall '-P 1'
_symmetry_space_group_name_H-M 'P -1'
_atom_sites_solution_hydrogens geom
_atom_sites_solution_primary direct
_atom_sites_solution_secondary difmap
_audit_creation_method SHELXL-97
_cell_angle_alpha 87.0090(10)
_cell_angle_beta 87.7420(10)
_cell_angle_gamma 66.5250(10)
_cell_formula_units_Z 1
_cell_length_a 10.2305(5)
_cell_length_b 11.5190(6)
_cell_length_c 15.6614(7)
_cell_measurement_temperature 298(2)
_cell_volume 1690.21(14)
_computing_cell_refinement 'Bruker SAINT'
_computing_data_collection 'Bruker SMART'
_computing_data_reduction 'Bruker SHELXTL'
_computing_molecular_graphics 'Bruker SHELXTL'
_computing_publication_material 'Bruker SHELXTL'
_computing_structure_refinement 'SHELXL-97 (Sheldrick, 1997)'
_computing_structure_solution 'SHELXS-97 (Sheldrick, 1990)'
_diffrn_ambient_temperature 298(2)
_diffrn_measured_fraction_theta_full 0.905
_diffrn_measured_fraction_theta_max 0.905
_diffrn_measurement_device_type 'CCD area detector'
_diffrn_measurement_method 'phi and omega scans'
_diffrn_radiation_monochromator graphite
_diffrn_radiation_source 'fine-focus sealed tube'
_diffrn_radiation_type MoK\a
_diffrn_radiation_wavelength 0.71073
_diffrn_reflns_av_R_equivalents 0.0168
_diffrn_reflns_av_sigmaI/netI 0.0334
_diffrn_reflns_limit_h_max 13
_diffrn_reflns_limit_h_min -13
_diffrn_reflns_limit_k_max 15
_diffrn_reflns_limit_k_min -7
_diffrn_reflns_limit_l_max 20
_diffrn_reflns_limit_l_min -20
_diffrn_reflns_number 10855
_diffrn_reflns_theta_full 28.30
_diffrn_reflns_theta_max 28.30
_diffrn_reflns_theta_min 1.30
_exptl_absorpt_coefficient_mu 1.880
_exptl_absorpt_correction_T_max 0.7165
_exptl_absorpt_correction_T_min 0.5759
_exptl_absorpt_correction_type Semi-empirical
_exptl_absorpt_process_details Sadabs
_exptl_crystal_colour Colourless
_exptl_crystal_density_diffrn 1.595
_exptl_crystal_density_method 'not measured'
_exptl_crystal_description Block
_exptl_crystal_F_000 814
_exptl_crystal_size_max 0.33
_exptl_crystal_size_mid 0.24
_exptl_crystal_size_min 0.19
_refine_diff_density_max 0.380
_refine_diff_density_min -0.521
_refine_diff_density_rms 0.065
_refine_ls_extinction_coef 0.0139(4)
_refine_ls_extinction_expression Fc^*^=kFc[1+0.001xFc^2^\l^3^/sin(2\q)]^-1/4^
_refine_ls_extinction_method SHELXL
_refine_ls_goodness_of_fit_ref 1.033
_refine_ls_hydrogen_treatment mixed
_refine_ls_matrix_type full
_refine_ls_number_parameters 419
_refine_ls_number_reflns 7625
_refine_ls_number_restraints 0
_refine_ls_restrained_S_all 1.033
_refine_ls_R_factor_all 0.0292
_refine_ls_R_factor_gt 0.0236
_refine_ls_shift/su_max 0.002
_refine_ls_shift/su_mean 0.000
_refine_ls_structure_factor_coef Fsqd
_refine_ls_weighting_details 'calc w=1/[\s^2^(Fo^2^)+(0.0258P)^2^+0.3741P] where P=(Fo^2^+2Fc^2^)/3'
_refine_ls_weighting_scheme calc
_refine_ls_wR_factor_gt 0.0549
_refine_ls_wR_factor_ref 0.0577
_reflns_number_gt 6796
_reflns_number_total 7625
_reflns_threshold_expression >2sigma(I)
_cod_data_source_file ic050648isi20050427_114851_5.cif
_cod_data_source_block complex5
_cod_depositor_comments
;
The following automatic conversions were performed:
'_symmetry_cell_setting' value 'Triclinic' changed to 'triclinic'
according to '/home/saulius/struct/CIF-dictionaries/cif_core.dic'
dictionary named 'cif_core.dic' version 2.4.1 from 2010-06-29.

Automatic conversion script
Id: cif_fix_enum 1527 2010-12-29 10:47:43Z saulius 
;
_cod_database_code 4309656

loop_
_symmetry_equiv_pos_as_xyz
'x, y, z'
'-x, -y, -z'

loop_
_atom_site_label
_atom_site_type_symbol
_atom_site_fract_x
_atom_site_fract_y
_atom_site_fract_z
_atom_site_U_iso_or_equiv
_atom_site_adp_type
_atom_site_occupancy
_atom_site_symmetry_multiplicity
_atom_site_calc_flag
_atom_site_refinement_flags
_atom_site_disorder_assembly
_atom_site_disorder_group
Ce1 Ce 0.381547(12) 0.724836(11) 0.256903(7) 0.02534(5) Uani 1 1 d . . .
Co1 Co 0.0000 1.0000 0.0000 0.02637(9) Uani 1 2 d S . .
Co2 Co 1.0000 0.5000 0.5000 0.02773(10) Uani 1 2 d S . .
O1 O 0.17307(18) 0.66022(18) 0.27214(12) 0.0469(4) Uani 1 1 d . . .
H1A H 0.0977 0.6968 0.3118 0.056 Uiso 1 1 d R . .
H1B H 0.1237 0.6447 0.2329 0.056 Uiso 1 1 d R . .
O2 O 0.41950(18) 0.92305(16) 0.22991(11) 0.0408(4) Uani 1 1 d . . .
H2A H 0.3544 1.0096 0.2240 0.049 Uiso 1 1 d R . .
H2B H 0.5039 0.9249 0.2471 0.049 Uiso 1 1 d R . .
O3 O 0.64866(17) 0.64457(17) 0.28005(11) 0.0411(4) Uani 1 1 d . . .
H3A H 0.6797 0.7137 0.2706 0.049 Uiso 1 1 d R . .
H3B H 0.7264 0.5917 0.2496 0.049 Uiso 1 1 d R . .
O4 O 0.44862(19) 0.55395(17) 0.37951(11) 0.0433(4) Uani 1 1 d . . .
H4A H 0.5330 0.5203 0.3968 0.052 Uiso 1 1 d R . .
H4B H 0.3839 0.5542 0.4229 0.052 Uiso 1 1 d R . .
N1 N 0.4022(2) 0.8227(2) 0.40934(12) 0.0393(5) Uani 1 1 d . . .
N2 N 0.1492(2) 0.91520(19) 0.32625(12) 0.0341(4) Uani 1 1 d . . .
N3 N 0.5420(2) 0.6792(2) 0.10735(12) 0.0399(5) Uani 1 1 d . . .
N4 N 0.4717(2) 0.4966(2) 0.18816(13) 0.0414(5) Uani 1 1 d . . .
N5 N 0.2269(2) 0.8296(2) 0.12331(13) 0.0406(5) Uani 1 1 d . . .
N6 N -0.0291(2) 1.2274(2) 0.10398(15) 0.0496(6) Uani 1 1 d . . .
N7 N -0.2056(3) 0.9335(2) 0.11837(15) 0.0516(6) Uani 1 1 d . . .
N8 N 1.1297(2) 0.3529(2) 0.33897(14) 0.0489(6) Uani 1 1 d . . .
N9 N 0.7296(2) 0.4548(2) 0.47214(16) 0.0493(6) Uani 1 1 d . . .
N10 N 0.9003(3) 0.7434(2) 0.38930(15) 0.0530(6) Uani 1 1 d . . .
C1 C 0.5226(3) 0.7685(3) 0.45430(17) 0.0511(7) Uani 1 1 d . . .
H1C H 0.5985 0.7016 0.4306 0.061 Uiso 1 1 calc R . .
C2 C 0.5398(3) 0.8071(3) 0.53402(18) 0.0571(8) Uani 1 1 d . . .
H2C H 0.6243 0.7661 0.5633 0.069 Uiso 1 1 calc R . .
C3 C 0.4290(3) 0.9071(3) 0.56854(19) 0.0625(9) Uani 1 1 d . . .
H3C H 0.4375 0.9357 0.6217 0.075 Uiso 1 1 calc R . .
C4 C 0.3049(3) 0.9649(3) 0.52349(17) 0.0506(7) Uani 1 1 d . . .
H4C H 0.2287 1.0324 0.5464 0.061 Uiso 1 1 calc R . .
C5 C 0.2935(2) 0.9219(2) 0.44376(14) 0.0347(5) Uani 1 1 d . . .
C6 C 0.1595(2) 0.9803(2) 0.39361(14) 0.0332(5) Uani 1 1 d . . .
C7 C 0.0511(3) 1.0947(2) 0.41556(17) 0.0454(6) Uani 1 1 d . . .
H7A H 0.0610 1.1373 0.4621 0.054 Uiso 1 1 calc R . .
C8 C -0.0712(3) 1.1446(3) 0.3680(2) 0.0511(7) Uani 1 1 d . . .
H8A H -0.1433 1.2221 0.3811 0.061 Uiso 1 1 calc R . .
C9 C -0.0847(3) 1.0778(3) 0.30068(18) 0.0472(7) Uani 1 1 d . . .
H9A H -0.1669 1.1084 0.2684 0.057 Uiso 1 1 calc R . .
C10 C 0.0266(3) 0.9642(3) 0.28221(16) 0.0414(6) Uani 1 1 d . . .
H10A H 0.0166 0.9192 0.2371 0.050 Uiso 1 1 calc R . .
C11 C 0.5774(3) 0.7701(3) 0.06979(17) 0.0557(8) Uani 1 1 d . . .
H11A H 0.5296 0.8526 0.0874 0.067 Uiso 1 1 calc R . .
C12 C 0.6821(4) 0.7475(4) 0.00587(19) 0.0667(10) Uani 1 1 d . . .
H12A H 0.7041 0.8131 -0.0183 0.080 Uiso 1 1 calc R . .
C13 C 0.7517(3) 0.6261(4) -0.0205(2) 0.0721(11) Uani 1 1 d . . .
H13A H 0.8226 0.6081 -0.0628 0.086 Uiso 1 1 calc R . .
C14 C 0.7163(3) 0.5314(3) 0.01597(18) 0.0594(8) Uani 1 1 d . . .
H14A H 0.7629 0.4488 -0.0017 0.071 Uiso 1 1 calc R . .
C15 C 0.6094(3) 0.5594(3) 0.07999(15) 0.0409(6) Uani 1 1 d . . .
C16 C 0.5652(3) 0.4619(2) 0.12066(16) 0.0413(6) Uani 1 1 d . . .
C17 C 0.6147(3) 0.3388(3) 0.0914(2) 0.0617(9) Uani 1 1 d . . .
H17A H 0.6770 0.3164 0.0445 0.074 Uiso 1 1 calc R . .
C18 C 0.5716(4) 0.2506(3) 0.1317(3) 0.0716(11) Uani 1 1 d . . .
H18A H 0.6057 0.1682 0.1130 0.086 Uiso 1 1 calc R . .
C19 C 0.4776(4) 0.2856(3) 0.2000(2) 0.0662(9) Uani 1 1 d . . .
H19A H 0.4472 0.2276 0.2285 0.079 Uiso 1 1 calc R . .
C20 C 0.4294(4) 0.4090(3) 0.2255(2) 0.0558(7) Uani 1 1 d . . .
H20A H 0.3640 0.4330 0.2708 0.067 Uiso 1 1 calc R . .
C21 C 0.1464(2) 0.8928(2) 0.07397(14) 0.0312(5) Uani 1 1 d . . .
C22 C -0.0200(2) 1.1421(2) 0.06548(14) 0.0334(5) Uani 1 1 d . . .
C23 C -0.1310(2) 0.9618(2) 0.07278(15) 0.0337(5) Uani 1 1 d . . .
C24 C 1.0828(2) 0.4078(2) 0.40025(15) 0.0339(5) Uani 1 1 d . . .
C25 C 0.8306(2) 0.4733(2) 0.48233(15) 0.0337(5) Uani 1 1 d . . .
C26 C 0.9336(2) 0.6524(2) 0.43120(15) 0.0346(5) Uani 1 1 d . . .
O1S O 0.6899(2) 0.8764(2) 0.27093(12) 0.0635(6) Uani 1 1 d . . .
H1X H 0.7203 0.8996 0.2164 0.076 Uiso 1 1 d R . .
H1Y H 0.7552 0.8512 0.3089 0.076 Uiso 1 1 d R . .
O2S O 0.8924(2) 0.45305(19) 0.21043(14) 0.0625(6) Uani 1 1 d . . .
H2X H 0.8988 0.3923 0.1718 0.075 Uiso 1 1 d R . .
H2Y H 0.9465 0.4204 0.2529 0.075 Uiso 1 1 d R . .
O3S O 0.2245(2) 0.15840(17) 0.21346(13) 0.0527(5) Uani 1 1 d . . .
H3X H 0.2037 0.2162 0.2550 0.063 Uiso 1 1 d R . .
H3Y H 0.1389 0.1757 0.1840 0.063 Uiso 1 1 d R . .
O4S O 1.0156(3) 0.6317(2) 0.14451(16) 0.0760(7) Uani 1 1 d . . .
H4X H 0.9747 0.5738 0.1517 0.091 Uiso 1 1 d R . .
H4Y H 0.9548 0.7230 0.1338 0.091 Uiso 1 1 d R . .

loop_
_atom_site_aniso_label
_atom_site_aniso_U_11
_atom_site_aniso_U_22
_atom_site_aniso_U_33
_atom_site_aniso_U_23
_atom_site_aniso_U_13
_atom_site_aniso_U_12
Ce1 0.02469(7) 0.02692(7) 0.02226(7) -0.00196(4) -0.00160(4) -0.00775(5)
Co1 0.0268(2) 0.0298(2) 0.02175(19) 0.00106(16) -0.00458(16) -0.01027(17)
Co2 0.0259(2) 0.0303(2) 0.0247(2) -0.00146(17) -0.00039(16) -0.00864(18)
O1 0.0374(10) 0.0575(12) 0.0517(11) -0.0074(9) 0.0048(8) -0.0251(9)
O2 0.0342(9) 0.0336(9) 0.0535(11) -0.0041(8) -0.0028(8) -0.0119(7)
O3 0.0291(8) 0.0503(11) 0.0406(9) -0.0076(8) -0.0006(7) -0.0117(8)
O4 0.0413(10) 0.0529(11) 0.0347(9) 0.0111(8) -0.0063(8) -0.0186(9)
N1 0.0375(11) 0.0395(12) 0.0319(10) -0.0078(9) -0.0056(9) -0.0046(9)
N2 0.0301(10) 0.0376(11) 0.0312(10) -0.0057(8) 0.0001(8) -0.0094(9)
N3 0.0396(11) 0.0524(13) 0.0300(10) -0.0090(9) 0.0037(9) -0.0203(10)
N4 0.0509(13) 0.0342(11) 0.0385(11) -0.0084(9) 0.0011(10) -0.0156(10)
N5 0.0332(10) 0.0494(13) 0.0317(10) 0.0039(9) -0.0061(9) -0.0089(10)
N6 0.0518(14) 0.0445(13) 0.0520(14) -0.0090(11) -0.0115(11) -0.0168(11)
N7 0.0527(14) 0.0569(15) 0.0505(14) 0.0020(11) 0.0070(11) -0.0286(12)
N8 0.0505(13) 0.0544(14) 0.0377(12) -0.0125(11) 0.0035(10) -0.0155(12)
N9 0.0377(12) 0.0540(15) 0.0577(14) -0.0004(12) -0.0016(10) -0.0200(11)
N10 0.0634(16) 0.0409(13) 0.0430(13) 0.0042(11) 0.0011(11) -0.0093(12)
C1 0.0446(15) 0.0524(17) 0.0416(14) -0.0112(13) -0.0110(12) -0.0018(13)
C2 0.0511(17) 0.065(2) 0.0446(15) -0.0097(14) -0.0186(13) -0.0098(15)
C3 0.065(2) 0.074(2) 0.0409(15) -0.0230(15) -0.0124(14) -0.0168(17)
C4 0.0497(16) 0.0534(17) 0.0414(14) -0.0199(13) -0.0009(12) -0.0105(14)
C5 0.0365(12) 0.0363(13) 0.0317(11) -0.0060(10) 0.0009(10) -0.0145(11)
C6 0.0356(12) 0.0334(12) 0.0293(11) -0.0030(9) 0.0033(9) -0.0124(10)
C7 0.0443(15) 0.0383(14) 0.0473(15) -0.0125(12) 0.0025(12) -0.0088(12)
C8 0.0372(14) 0.0395(15) 0.0635(18) -0.0075(13) 0.0041(13) -0.0013(12)
C9 0.0289(13) 0.0526(17) 0.0506(15) -0.0012(13) -0.0022(11) -0.0062(12)
C10 0.0306(12) 0.0515(16) 0.0373(13) -0.0070(12) -0.0013(10) -0.0105(11)
C11 0.069(2) 0.071(2) 0.0372(14) -0.0100(14) 0.0111(14) -0.0392(18)
C12 0.073(2) 0.107(3) 0.0381(15) -0.0075(17) 0.0108(15) -0.055(2)
C13 0.0514(19) 0.117(3) 0.0416(16) -0.0116(19) 0.0156(14) -0.028(2)
C14 0.0422(16) 0.076(2) 0.0413(15) -0.0122(15) 0.0074(13) -0.0031(15)
C15 0.0311(12) 0.0547(16) 0.0289(11) -0.0105(11) -0.0041(10) -0.0072(12)
C16 0.0297(12) 0.0433(15) 0.0405(13) -0.0142(11) -0.0099(10) -0.0010(11)
C17 0.0389(15) 0.0560(19) 0.077(2) -0.0359(17) -0.0068(14) -0.0005(14)
C18 0.0560(19) 0.0371(17) 0.112(3) -0.0282(19) -0.024(2) -0.0029(15)
C19 0.073(2) 0.0370(16) 0.092(3) -0.0045(17) -0.021(2) -0.0234(16)
C20 0.069(2) 0.0435(16) 0.0597(18) -0.0054(14) -0.0005(15) -0.0273(15)
C21 0.0304(11) 0.0374(13) 0.0252(10) -0.0020(10) -0.0006(9) -0.0128(10)
C22 0.0308(12) 0.0366(13) 0.0302(11) -0.0003(10) -0.0070(9) -0.0101(10)
C23 0.0328(12) 0.0340(13) 0.0323(11) -0.0007(10) -0.0038(10) -0.0109(10)
C24 0.0317(12) 0.0346(13) 0.0331(12) 0.0018(10) -0.0033(10) -0.0108(10)
C25 0.0304(12) 0.0341(13) 0.0331(12) -0.0008(10) 0.0016(9) -0.0094(10)
C26 0.0335(12) 0.0354(13) 0.0318(11) -0.0041(10) 0.0015(10) -0.0104(10)
O1S 0.0484(11) 0.1120(19) 0.0386(10) 0.0109(11) -0.0051(9) -0.0422(13)
O2S 0.0543(12) 0.0535(13) 0.0646(13) -0.0204(10) -0.0215(10) -0.0015(10)
O3S 0.0450(11) 0.0420(11) 0.0619(12) -0.0156(9) -0.0091(9) -0.0052(9)
O4S 0.0736(16) 0.0688(16) 0.0906(18) -0.0075(13) -0.0169(13) -0.0317(13)

loop_
_atom_type_symbol
_atom_type_description
_atom_type_scat_dispersion_real
_atom_type_scat_dispersion_imag
_atom_type_scat_source
C C 0.0033 0.0016 'International Tables Vol C Tables 4.2.6.8 and 6.1.1.4'
H H 0.0000 0.0000 'International Tables Vol C Tables 4.2.6.8 and 6.1.1.4'
N N 0.0061 0.0033 'International Tables Vol C Tables 4.2.6.8 and 6.1.1.4'
O O 0.0106 0.0060 'International Tables Vol C Tables 4.2.6.8 and 6.1.1.4'
Co Co 0.3494 0.9721 'International Tables Vol C Tables 4.2.6.8 and 6.1.1.4'
Ce Ce -0.2486 2.6331 'International Tables Vol C Tables 4.2.6.8 and 6.1.1.4'

loop_
_geom_angle_atom_site_label_1
_geom_angle_atom_site_label_2
_geom_angle_atom_site_label_3
_geom_angle
_geom_angle_site_symmetry_1
_geom_angle_site_symmetry_3
_geom_angle_publ_flag
O2 Ce1 O1 137.39(6) . . ?
O2 Ce1 O3 79.38(6) . . ?
O1 Ce1 O3 142.67(6) . . ?
O2 Ce1 O4 133.84(6) . . ?
O1 Ce1 O4 75.10(6) . . ?
O3 Ce1 O4 71.53(6) . . ?
O2 Ce1 N5 76.68(6) . . ?
O1 Ce1 N5 75.22(7) . . ?
O3 Ce1 N5 131.76(6) . . ?
O4 Ce1 N5 148.53(6) . . ?
O2 Ce1 N4 136.95(6) . . ?
O1 Ce1 N4 74.58(6) . . ?
O3 Ce1 N4 79.38(6) . . ?
O4 Ce1 N4 71.61(6) . . ?
N5 Ce1 N4 90.55(7) . . ?
O2 Ce1 N1 70.16(6) . . ?
O1 Ce1 N1 106.96(6) . . ?
O3 Ce1 N1 75.77(6) . . ?
O4 Ce1 N1 68.45(6) . . ?
N5 Ce1 N1 131.22(6) . . ?
N4 Ce1 N1 137.84(6) . . ?
O2 Ce1 N2 73.43(6) . . ?
O1 Ce1 N2 69.62(6) . . ?
O3 Ce1 N2 133.34(5) . . ?
O4 Ce1 N2 101.73(6) . . ?
N5 Ce1 N2 77.36(6) . . ?
N4 Ce1 N2 144.04(6) . . ?
N1 Ce1 N2 59.68(6) . . ?
O2 Ce1 N3 77.23(6) . . ?
O1 Ce1 N3 119.39(6) . . ?
O3 Ce1 N3 66.31(6) . . ?
O4 Ce1 N3 119.64(6) . . ?
N5 Ce1 N3 67.87(6) . . ?
N4 Ce1 N3 59.98(7) . . ?
N1 Ce1 N3 133.58(6) . . ?
N2 Ce1 N3 138.62(6) . . ?
C23 Co1 C23 180.00(12) . 2_575 ?
C23 Co1 C21 87.47(10) . . ?
C23 Co1 C21 92.53(10) 2_575 . ?
C23 Co1 C21 92.53(10) . 2_575 ?
C23 Co1 C21 87.47(10) 2_575 2_575 ?
C21 Co1 C21 180.000(1) . 2_575 ?
C23 Co1 C22 91.67(10) . . ?
C23 Co1 C22 88.33(10) 2_575 . ?
C21 Co1 C22 89.65(9) . . ?
C21 Co1 C22 90.35(9) 2_575 . ?
C23 Co1 C22 88.33(10) . 2_575 ?
C23 Co1 C22 91.67(10) 2_575 2_575 ?
C21 Co1 C22 90.35(9) . 2_575 ?
C21 Co1 C22 89.65(9) 2_575 2_575 ?
C22 Co1 C22 180.00(11) . 2_575 ?
C26 Co2 C26 180.00(12) 2_766 . ?
C26 Co2 C24 89.28(10) 2_766 2_766 ?
C26 Co2 C24 90.72(10) . 2_766 ?
C26 Co2 C24 90.72(10) 2_766 . ?
C26 Co2 C24 89.28(10) . . ?
C24 Co2 C24 180.00(8) 2_766 . ?
C26 Co2 C25 88.10(10) 2_766 . ?
C26 Co2 C25 91.90(10) . . ?
C24 Co2 C25 90.91(10) 2_766 . ?
C24 Co2 C25 89.09(10) . . ?
C26 Co2 C25 91.90(10) 2_766 2_766 ?
C26 Co2 C25 88.10(10) . 2_766 ?
C24 Co2 C25 89.09(10) 2_766 2_766 ?
C24 Co2 C25 90.91(10) . 2_766 ?
C25 Co2 C25 180.00(14) . 2_766 ?
C1 N1 C5 117.6(2) . . ?
C1 N1 Ce1 119.60(16) . . ?
C5 N1 Ce1 122.73(15) . . ?
C10 N2 C6 117.2(2) . . ?
C10 N2 Ce1 119.06(15) . . ?
C6 N2 Ce1 122.28(15) . . ?
C11 N3 C15 118.1(2) . . ?
C11 N3 Ce1 120.06(17) . . ?
C15 N3 Ce1 120.58(17) . . ?
C20 N4 C16 118.0(2) . . ?
C20 N4 Ce1 118.46(17) . . ?
C16 N4 Ce1 123.40(17) . . ?
C21 N5 Ce1 167.90(19) . . ?
N1 C1 C2 123.6(2) . . ?
C3 C2 C1 118.4(3) . . ?
C2 C3 C4 119.2(2) . . ?
C3 C4 C5 120.0(2) . . ?
N1 C5 C4 121.3(2) . . ?
N1 C5 C6 117.11(19) . . ?
C4 C5 C6 121.6(2) . . ?
N2 C6 C7 121.9(2) . . ?
N2 C6 C5 116.4(2) . . ?
C7 C6 C5 121.6(2) . . ?
C8 C7 C6 119.7(2) . . ?
C9 C8 C7 118.9(2) . . ?
C8 C9 C10 118.6(2) . . ?
N2 C10 C9 123.5(2) . . ?
N3 C11 C12 123.5(3) . . ?
C13 C12 C11 118.3(3) . . ?
C12 C13 C14 119.6(3) . . ?
C13 C14 C15 119.9(3) . . ?
N3 C15 C14 120.7(3) . . ?
N3 C15 C16 117.0(2) . . ?
C14 C15 C16 122.3(3) . . ?
N4 C16 C17 120.4(3) . . ?
N4 C16 C15 117.3(2) . . ?
C17 C16 C15 122.3(3) . . ?
C18 C17 C16 120.3(3) . . ?
C19 C18 C17 119.2(3) . . ?
C18 C19 C20 118.4(3) . . ?
N4 C20 C19 123.7(3) . . ?
N5 C21 Co1 174.8(2) . . ?
N6 C22 Co1 178.4(2) . . ?
N7 C23 Co1 176.8(2) . . ?
N8 C24 Co2 178.3(2) . . ?
N9 C25 Co2 178.7(2) . . ?
N10 C26 Co2 176.7(2) . . ?

loop_
_geom_bond_atom_site_label_1
_geom_bond_atom_site_label_2
_geom_bond_distance
_geom_bond_site_symmetry_2
_geom_bond_publ_flag
Ce1 O2 2.4769(17) . ?
Ce1 O1 2.5231(17) . ?
Ce1 O3 2.5464(16) . ?
Ce1 O4 2.5819(17) . ?
Ce1 N5 2.610(2) . ?
Ce1 N4 2.685(2) . ?
Ce1 N1 2.7433(19) . ?
Ce1 N2 2.7445(18) . ?
Ce1 N3 2.7558(19) . ?
Co1 C23 1.894(2) . ?
Co1 C23 1.894(2) 2_575 ?
Co1 C21 1.904(2) . ?
Co1 C21 1.904(2) 2_575 ?
Co1 C22 1.914(2) . ?
Co1 C22 1.914(2) 2_575 ?
Co2 C26 1.901(3) 2_766 ?
Co2 C26 1.901(3) . ?
Co2 C24 1.907(2) 2_766 ?
Co2 C24 1.907(2) . ?
Co2 C25 1.909(2) . ?
Co2 C25 1.909(2) 2_766 ?
N1 C1 1.346(3) . ?
N1 C5 1.356(3) . ?
N2 C10 1.353(3) . ?
N2 C6 1.357(3) . ?
N3 C11 1.339(4) . ?
N3 C15 1.358(3) . ?
N4 C20 1.347(4) . ?
N4 C16 1.361(3) . ?
N5 C21 1.148(3) . ?
N6 C22 1.150(3) . ?
N7 C23 1.153(3) . ?
N8 C24 1.156(3) . ?
N9 C25 1.153(3) . ?
N10 C26 1.143(3) . ?
C1 C2 1.387(4) . ?
C2 C3 1.371(4) . ?
C3 C4 1.379(4) . ?
C4 C5 1.392(3) . ?
C5 C6 1.498(3) . ?
C6 C7 1.392(3) . ?
C7 C8 1.381(4) . ?
C8 C9 1.380(4) . ?
C9 C10 1.386(3) . ?
C11 C12 1.392(4) . ?
C12 C13 1.369(5) . ?
C13 C14 1.372(5) . ?
C14 C15 1.404(4) . ?
C15 C16 1.476(4) . ?
C16 C17 1.398(4) . ?
C17 C18 1.376(5) . ?
C18 C19 1.374(5) . ?
C19 C20 1.381(4) . ?

loop_
_geom_hbond_atom_site_label_D
_geom_hbond_atom_site_label_H
_geom_hbond_atom_site_label_A
_geom_hbond_distance_DH
_geom_hbond_distance_HA
_geom_hbond_distance_DA
_geom_hbond_angle_DHA
_geom_hbond_site_symmetry_A
O1 H1A N10 0.94 2.20 3.118(3) 163.5 1_455
O1 H1B O4S 0.88 1.85 2.728(3) 172.9 1_455
O2 H2A O3S 0.95 1.70 2.656(2) 174.1 1_565
O2 H2B O1S 0.92 1.80 2.697(3) 161.5 .
O3 H3A O1S 0.97 1.92 2.861(3) 162.9 .
O3 H3B O2S 0.92 1.92 2.815(3) 165.5 .
O4 H4A N9 0.84 2.21 3.035(3) 165.6 .
O4 H4B N9 0.93 2.00 2.919(3) 171.2 2_666
O1S H1X N7 0.96 1.78 2.735(3) 174.3 1_655
O1S H1Y N10 0.86 1.96 2.794(3) 162.1 .
O2S H2X N6 0.93 2.08 2.977(3) 162.7 1_645
O2S H2Y N8 0.85 2.21 3.032(3) 163.1 .
O3S H3X N8 0.91 1.99 2.898(3) 171.7 1_455
O3S H3Y N6 0.95 2.04 2.978(3) 169.7 1_545
O4S H4X O2S 0.92 2.06 2.938(4) 160.6 .
O4S H4Y N7 1.00 2.33 3.321(4) 173.8 1_655

loop_
_geom_torsion_atom_site_label_1
_geom_torsion_atom_site_label_2
_geom_torsion_atom_site_label_3
_geom_torsion_atom_site_label_4
_geom_torsion
_geom_torsion_site_symmetry_1
_geom_torsion_site_symmetry_2
_geom_torsion_site_symmetry_3
_geom_torsion_site_symmetry_4
_geom_torsion_publ_flag
O2 Ce1 N1 C1 -104.7(2) . . . . ?
O1 Ce1 N1 C1 120.2(2) . . . . ?
O3 Ce1 N1 C1 -21.0(2) . . . . ?
O4 Ce1 N1 C1 54.4(2) . . . . ?
N5 Ce1 N1 C1 -154.8(2) . . . . ?
N4 Ce1 N1 C1 34.7(3) . . . . ?
N2 Ce1 N1 C1 173.4(2) . . . . ?
N3 Ce1 N1 C1 -56.6(2) . . . . ?
O2 Ce1 N1 C5 77.72(19) . . . . ?
O1 Ce1 N1 C5 -57.3(2) . . . . ?
O3 Ce1 N1 C5 161.4(2) . . . . ?
O4 Ce1 N1 C5 -123.2(2) . . . . ?
N5 Ce1 N1 C5 27.6(2) . . . . ?
N4 Ce1 N1 C5 -142.91(18) . . . . ?
N2 Ce1 N1 C5 -4.22(18) . . . . ?
N3 Ce1 N1 C5 125.82(19) . . . . ?
O2 Ce1 N2 C10 100.42(19) . . . . ?
O1 Ce1 N2 C10 -57.95(19) . . . . ?
O3 Ce1 N2 C10 157.39(17) . . . . ?
O4 Ce1 N2 C10 -127.02(19) . . . . ?
N5 Ce1 N2 C10 20.77(19) . . . . ?
N4 Ce1 N2 C10 -52.2(2) . . . . ?
N1 Ce1 N2 C10 176.8(2) . . . . ?
N3 Ce1 N2 C10 53.8(2) . . . . ?
O2 Ce1 N2 C6 -65.44(18) . . . . ?
O1 Ce1 N2 C6 136.19(19) . . . . ?
O3 Ce1 N2 C6 -8.5(2) . . . . ?
O4 Ce1 N2 C6 67.12(18) . . . . ?
N5 Ce1 N2 C6 -145.09(19) . . . . ?
N4 Ce1 N2 C6 141.91(17) . . . . ?
N1 Ce1 N2 C6 10.90(17) . . . . ?
N3 Ce1 N2 C6 -112.08(18) . . . . ?
O2 Ce1 N3 C11 -3.6(2) . . . . ?
O1 Ce1 N3 C11 134.0(2) . . . . ?
O3 Ce1 N3 C11 -87.5(2) . . . . ?
O4 Ce1 N3 C11 -137.1(2) . . . . ?
N5 Ce1 N3 C11 77.0(2) . . . . ?
N4 Ce1 N3 C11 -178.7(2) . . . . ?
N1 Ce1 N3 C11 -49.5(2) . . . . ?
N2 Ce1 N3 C11 42.0(2) . . . . ?
O2 Ce1 N3 C15 163.28(18) . . . . ?
O1 Ce1 N3 C15 -59.13(19) . . . . ?
O3 Ce1 N3 C15 79.42(18) . . . . ?
O4 Ce1 N3 C15 29.79(19) . . . . ?
N5 Ce1 N3 C15 -116.10(19) . . . . ?
N4 Ce1 N3 C15 -11.80(16) . . . . ?
N1 Ce1 N3 C15 117.39(17) . . . . ?
N2 Ce1 N3 C15 -151.12(16) . . . . ?
O2 Ce1 N4 C20 177.00(18) . . . . ?
O1 Ce1 N4 C20 -37.6(2) . . . . ?
O3 Ce1 N4 C20 115.4(2) . . . . ?
O4 Ce1 N4 C20 41.5(2) . . . . ?
N5 Ce1 N4 C20 -112.1(2) . . . . ?
N1 Ce1 N4 C20 60.8(2) . . . . ?
N2 Ce1 N4 C20 -43.2(2) . . . . ?
N3 Ce1 N4 C20 -176.0(2) . . . . ?
O2 Ce1 N4 C16 1.2(2) . . . . ?
O1 Ce1 N4 C16 146.6(2) . . . . ?
O3 Ce1 N4 C16 -60.41(19) . . . . ?
O4 Ce1 N4 C16 -134.3(2) . . . . ?
N5 Ce1 N4 C16 72.11(19) . . . . ?
N1 Ce1 N4 C16 -114.98(19) . . . . ?
N2 Ce1 N4 C16 141.05(17) . . . . ?
N3 Ce1 N4 C16 8.26(17) . . . . ?
O2 Ce1 N5 C21 -60.3(10) . . . . ?
O1 Ce1 N5 C21 87.3(10) . . . . ?
O3 Ce1 N5 C21 -122.6(9) . . . . ?
O4 Ce1 N5 C21 107.3(9) . . . . ?
N4 Ce1 N5 C21 161.2(10) . . . . ?
N1 Ce1 N5 C21 -12.4(10) . . . . ?
N2 Ce1 N5 C21 15.4(9) . . . . ?
N3 Ce1 N5 C21 -141.7(10) . . . . ?
C5 N1 C1 C2 1.4(5) . . . . ?
Ce1 N1 C1 C2 -176.3(3) . . . . ?
N1 C1 C2 C3 -1.1(5) . . . . ?
C1 C2 C3 C4 0.6(5) . . . . ?
C2 C3 C4 C5 -0.4(5) . . . . ?
C1 N1 C5 C4 -1.2(4) . . . . ?
Ce1 N1 C5 C4 176.4(2) . . . . ?
C1 N1 C5 C6 -179.3(2) . . . . ?
Ce1 N1 C5 C6 -1.6(3) . . . . ?
C3 C4 C5 N1 0.8(4) . . . . ?
C3 C4 C5 C6 178.7(3) . . . . ?
C10 N2 C6 C7 -1.8(4) . . . . ?
Ce1 N2 C6 C7 164.27(19) . . . . ?
C10 N2 C6 C5 177.6(2) . . . . ?
Ce1 N2 C6 C5 -16.3(3) . . . . ?
N1 C5 C6 N2 11.5(3) . . . . ?
C4 C5 C6 N2 -166.5(2) . . . . ?
N1 C5 C6 C7 -169.0(2) . . . . ?
C4 C5 C6 C7 12.9(4) . . . . ?
N2 C6 C7 C8 -0.1(4) . . . . ?
C5 C6 C7 C8 -179.5(3) . . . . ?
C6 C7 C8 C9 1.7(4) . . . . ?
C7 C8 C9 C10 -1.4(4) . . . . ?
C6 N2 C10 C9 2.2(4) . . . . ?
Ce1 N2 C10 C9 -164.4(2) . . . . ?
C8 C9 C10 N2 -0.6(4) . . . . ?
C15 N3 C11 C12 -1.7(4) . . . . ?
Ce1 N3 C11 C12 165.5(2) . . . . ?
N3 C11 C12 C13 0.5(5) . . . . ?
C11 C12 C13 C14 0.5(5) . . . . ?
C12 C13 C14 C15 -0.2(5) . . . . ?
C11 N3 C15 C14 1.9(4) . . . . ?
Ce1 N3 C15 C14 -165.19(19) . . . . ?
C11 N3 C15 C16 -178.2(2) . . . . ?
Ce1 N3 C15 C16 14.7(3) . . . . ?
C13 C14 C15 N3 -1.0(4) . . . . ?
C13 C14 C15 C16 179.1(3) . . . . ?
C20 N4 C16 C17 0.1(4) . . . . ?
Ce1 N4 C16 C17 175.95(18) . . . . ?
C20 N4 C16 C15 179.4(2) . . . . ?
Ce1 N4 C16 C15 -4.8(3) . . . . ?
N3 C15 C16 N4 -6.7(3) . . . . ?
C14 C15 C16 N4 173.1(2) . . . . ?
N3 C15 C16 C17 172.5(2) . . . . ?
C14 C15 C16 C17 -7.6(4) . . . . ?
N4 C16 C17 C18 -1.4(4) . . . . ?
C15 C16 C17 C18 179.4(3) . . . . ?
C16 C17 C18 C19 1.1(5) . . . . ?
C17 C18 C19 C20 0.2(5) . . . . ?
C16 N4 C20 C19 1.3(4) . . . . ?
Ce1 N4 C20 C19 -174.7(2) . . . . ?
C18 C19 C20 N4 -1.5(5) . . . . ?
Ce1 N5 C21 Co1 -46(3) . . . . ?
C23 Co1 C21 N5 -22(2) . . . . ?
C23 Co1 C21 N5 158(2) 2_575 . . . ?
C21 Co1 C21 N5 -133(100) 2_575 . . . ?
C22 Co1 C21 N5 70(2) . . . . ?
C22 Co1 C21 N5 -110(2) 2_575 . . . ?
C23 Co1 C22 N6 162(8) . . . . ?
C23 Co1 C22 N6 -18(8) 2_575 . . . ?
C21 Co1 C22 N6 75(8) . . . . ?
C21 Co1 C22 N6 -105(8) 2_575 . . . ?
C22 Co1 C22 N6 -61(100) 2_575 . . . ?
C23 Co1 C23 N7 113(100) 2_575 . . . ?
C21 Co1 C23 N7 -22(4) . . . . ?
C21 Co1 C23 N7 158(4) 2_575 . . . ?
C22 Co1 C23 N7 -112(4) . . . . ?
C22 Co1 C23 N7 68(4) 2_575 . . . ?
C26 Co2 C24 N8 117(8) 2_766 . . . ?
C26 Co2 C24 N8 -63(8) . . . . ?
C24 Co2 C24 N8 -89(100) 2_766 . . . ?
C25 Co2 C24 N8 29(8) . . . . ?
C25 Co2 C24 N8 -151(8) 2_766 . . . ?
C26 Co2 C25 N9 -18(10) 2_766 . . . ?
C26 Co2 C25 N9 162(10) . . . . ?
C24 Co2 C25 N9 -107(10) 2_766 . . . ?
C24 Co2 C25 N9 73(10) . . . . ?
C25 Co2 C25 N9 -7(100) 2_766 . . . ?
C26 Co2 C26 N10 -61(100) 2_766 . . . ?
C24 Co2 C26 N10 111(4) 2_766 . . . ?
C24 Co2 C26 N10 -69(4) . . . . ?
C25 Co2 C26 N10 -158(4) . . . . ?
C25 Co2 C26 N10 22(4) 2_766 . . . ?
